data_4128202
loop_
_publ_author_name
'Sugahara, Tomohiro'
'Guo, Jing-Dong'
'Hashizume, Daisuke'
'Sasamori, Takahiro'
'Tokitoh, Norihiro'

_publ_section_title
;
 Reversible Isomerizations between 1,4-Digermabenzenes and
 1,4-Digerma-Dewar-benzenes: Air-Stable Activators for Small Molecules.
;
_journal_issue 6
_journal_name_full 'Journal of the American Chemical Society'
_journal_page_first 2263
_journal_page_last 2267
_journal_paper_doi 10.1021/jacs.9b00129
_journal_volume 141
_journal_year 2019
_chemical_formula_moiety 'C68 H118 Ge2 Si8, 0.5(C6H14)'
_chemical_formula_sum 'C71 H125 Ge2 Si8'
_chemical_formula_weight 1348.60
_space_group_crystal_system monoclinic
_space_group_IT_number 15
_space_group_name_Hall '-C 2yc'
_space_group_name_H-M_alt 'C 1 2/c 1'
_symmetry_space_group_name_Hall '-C 2yc'
_symmetry_space_group_name_H-M 'C 1 2/c 1'
_atom_sites_solution_hydrogens geom
_audit_creation_method SHELXL-2014/7
_cell_angle_alpha 90
_cell_angle_beta 100.488(5)
_cell_angle_gamma 90
_cell_formula_units_Z 8
_cell_length_a 31.226(3)
_cell_length_b 11.4284(8)
_cell_length_c 45.092(4)
_cell_measurement_reflns_used 39715
_cell_measurement_temperature 103(2)
_cell_measurement_theta_max 27.0
_cell_measurement_theta_min 1.46
_cell_volume 15823(2)
_computing_cell_refinement CrysAlisPro
_computing_data_collection CrystalClear
_computing_data_reduction CrysAlisPro
_computing_molecular_graphics 'Yadokari-XG 2011 (Wakita Nemoto et al., 2011)'
_computing_structure_refinement 'SHELXL-2016/4 (Sheldrick, 2016)'
_computing_structure_solution 'SHELXT-2016/4 (Sheldrick, 2016)'
_diffrn_ambient_temperature 103(2)
_diffrn_measured_fraction_theta_full 0.992
_diffrn_measured_fraction_theta_max 0.992
_diffrn_measurement_device_type 'EIGER X 1M'
_diffrn_measurement_method 'Oscillation Photograph'
_diffrn_radiation_type Synchrotron
_diffrn_radiation_wavelength 0.78255
_diffrn_reflns_av_R_equivalents 0.0672
_diffrn_reflns_av_unetI/netI 0.0723
_diffrn_reflns_Laue_measured_fraction_full 0.992
_diffrn_reflns_Laue_measured_fraction_max 0.992
_diffrn_reflns_limit_h_max 35
_diffrn_reflns_limit_h_min -33
_diffrn_reflns_limit_k_max 13
_diffrn_reflns_limit_k_min -13
_diffrn_reflns_limit_l_max 50
_diffrn_reflns_limit_l_min -52
_diffrn_reflns_number 39715
_diffrn_reflns_point_group_measured_fraction_full 0.992
_diffrn_reflns_point_group_measured_fraction_max 0.992
_diffrn_reflns_theta_full 26.999
_diffrn_reflns_theta_max 26.999
_diffrn_reflns_theta_min 1.460
_diffrn_source 'synchrotron radiation SPring-8 BL40XU'
_exptl_absorpt_coefficient_mu 1.181
_exptl_absorpt_correction_T_max 0.943
_exptl_absorpt_correction_T_min 0.871
_exptl_absorpt_correction_type multi-scan
_exptl_absorpt_process_details
;
CrysAlisPro 1.171.38.46 (Rigaku Oxford Diffraction, 2015)
Empirical absorption correction using spherical harmonics,
 implemented in SCALE3 ABSPACK scaling algorithm.
;
_exptl_crystal_colour colorless
_exptl_crystal_density_diffrn 1.132
_exptl_crystal_description block
_exptl_crystal_F_000 5816
_exptl_crystal_size_max 0.120
_exptl_crystal_size_mid 0.110
_exptl_crystal_size_min 0.050
_refine_diff_density_max 1.119
_refine_diff_density_min -0.976
_refine_diff_density_rms 0.102
_refine_ls_extinction_method none
_refine_ls_goodness_of_fit_ref 1.056
_refine_ls_hydrogen_treatment constr
_refine_ls_matrix_type full
_refine_ls_number_parameters 921
_refine_ls_number_reflns 12846
_refine_ls_number_restraints 385
_refine_ls_restrained_S_all 1.052
_refine_ls_R_factor_all 0.1021
_refine_ls_R_factor_gt 0.0750
_refine_ls_shift/su_max 0.001
_refine_ls_shift/su_mean 0.000
_refine_ls_structure_factor_coef Fsqd
_refine_ls_weighting_details 'w=1/[\s^2^(Fo^2^)+(0.0603P)^2^+168.0416P] where P=(Fo^2^+2Fc^2^)/3'
_refine_ls_weighting_scheme calc
_refine_ls_wR_factor_gt 0.1754
_refine_ls_wR_factor_ref 0.2051
_reflns_Friedel_coverage 0.000
_reflns_number_gt 9511
_reflns_number_total 12846
_reflns_threshold_expression 'I > 2\s(I)'
_cod_data_source_file ja9b00129_si_003.cif
_cod_data_source_block compound13
_cod_database_code 4128202
_shelx_shelxl_version_number 2014/7
_shelx_space_group_comment
;
The symmetry employed for this shelxl refinement is uniquely defined
by the following loop, which should always be used as a source of
symmetry information in preference to the above space-group names.
They are only intended as comments.
;
_shelx_estimated_absorpt_t_min 0.871
_shelx_estimated_absorpt_t_max 0.943

loop_
_space_group_symop_operation_xyz
'x, y, z'
'-x, y, -z+1/2'
'x+1/2, y+1/2, z'
'-x+1/2, y+1/2, -z+1/2'
'-x, -y, -z'
'x, -y, z-1/2'
'-x+1/2, -y+1/2, -z'
'x+1/2, -y+1/2, z-1/2'

loop_
_atom_site_label
_atom_site_type_symbol
_atom_site_fract_x
_atom_site_fract_y
_atom_site_fract_z
_atom_site_U_iso_or_equiv
_atom_site_adp_type
_atom_site_occupancy
_atom_site_site_symmetry_order
_atom_site_calc_flag
_atom_site_refinement_flags_posn
_atom_site_refinement_flags_adp
_atom_site_refinement_flags_occupancy
_atom_site_disorder_assembly
_atom_site_disorder_group
Ge1 Ge 0.60359(2) 0.42209(5) 0.39296(2) 0.02672(17) Uani 1 1 d . . . . .
Ge2 Ge 0.66240(2) 0.42362(6) 0.36544(2) 0.03349(19) Uani 1 1 d . . . . .
C1 C 0.5853(2) 0.3104(5) 0.35815(13) 0.0393(15) Uani 1 1 d . . . . .
C2 C 0.6190(2) 0.3138(5) 0.34349(13) 0.0415(15) Uani 1 1 d . . . . .
C3 C 0.6497(2) 0.3234(6) 0.41725(13) 0.0394(15) Uani 1 1 d . . . . .
C4 C 0.6834(2) 0.3218(6) 0.40226(14) 0.0438(16) Uani 1 1 d . . . . .
C5 C 0.5486(3) 0.2210(6) 0.35100(16) 0.058(2) Uani 1 1 d . . . . .
H1 H 0.5216 0.2561 0.3557 0.069 Uiso 1 1 calc R U . . .
H2 H 0.5435 0.2044 0.3291 0.069 Uiso 1 1 calc R U . . .
C6 C 0.5568(3) 0.1097(7) 0.3675(2) 0.073(3) Uani 1 1 d . . . . .
H3 H 0.5592 0.1237 0.3894 0.088 Uiso 1 1 calc R U . . .
H4 H 0.5846 0.0754 0.3640 0.088 Uiso 1 1 calc R U . . .
C7 C 0.5174(4) 0.0208(8) 0.3559(3) 0.101(4) Uani 1 1 d . . . . .
H5 H 0.5228 -0.0534 0.3669 0.152 Uiso 1 1 calc R U . . .
H6 H 0.4900 0.0548 0.3596 0.152 Uiso 1 1 calc R U . . .
H7 H 0.5153 0.0066 0.3343 0.152 Uiso 1 1 calc R U . . .
C8 C 0.6251(3) 0.2291(7) 0.31827(16) 0.061(2) Uani 1 1 d . . . . .
H8 H 0.6520 0.2485 0.3110 0.092 Uiso 1 1 calc R U . . .
H9 H 0.6269 0.1488 0.3260 0.092 Uiso 1 1 calc R U . . .
H10 H 0.6002 0.2357 0.3016 0.092 Uiso 1 1 calc R U . . .
C9 C 0.6429(2) 0.2489(5) 0.44290(13) 0.0375(14) Uani 1 1 d . . . . .
C10 C 0.6757(2) 0.2044(7) 0.46509(14) 0.0521(18) Uani 1 1 d . . . . .
H11 H 0.7053 0.2197 0.4641 0.063 Uiso 1 1 calc R U . . .
C11 C 0.6657(2) 0.1374(7) 0.48884(15) 0.0548(19) Uani 1 1 d . . . . .
H12 H 0.6886 0.1078 0.5037 0.066 Uiso 1 1 calc R U . . .
C12 C 0.6231(3) 0.1139(6) 0.49092(15) 0.0521(18) Uani 1 1 d . . . . .
H13 H 0.6168 0.0678 0.5071 0.063 Uiso 1 1 calc R U . . .
C13 C 0.5897(2) 0.1575(6) 0.46943(14) 0.0468(16) Uani 1 1 d . . . . .
H14 H 0.5602 0.1416 0.4707 0.056 Uiso 1 1 calc R U . . .
C14 C 0.5996(2) 0.2244(5) 0.44612(14) 0.0399(15) Uani 1 1 d . . . . .
H15 H 0.5764 0.2552 0.4316 0.048 Uiso 1 1 calc R U . . .
C15 C 0.7195(2) 0.2349(6) 0.40832(15) 0.0481(18) Uani 1 1 d . . . . .
C16 C 0.7585(2) 0.2568(8) 0.42855(16) 0.059(2) Uani 1 1 d . . . . .
H16 H 0.7629 0.3314 0.4379 0.071 Uiso 1 1 calc R U . . .
C17 C 0.7906(3) 0.1722(9) 0.4352(2) 0.072(2) Uani 1 1 d . . . . .
H17 H 0.8166 0.1881 0.4492 0.087 Uiso 1 1 calc R U . . .
C18 C 0.7844(3) 0.0654(8) 0.4213(2) 0.070(2) Uani 1 1 d . . . . .
H18 H 0.8063 0.0071 0.4258 0.084 Uiso 1 1 calc R U . . .
C19 C 0.7479(3) 0.0414(7) 0.4016(2) 0.065(2) Uani 1 1 d . . . . .
H19 H 0.7444 -0.0329 0.3920 0.079 Uiso 1 1 calc R U . . .
C20 C 0.7144(2) 0.1270(7) 0.39486(18) 0.0566(19) Uani 1 1 d . . . . .
H20 H 0.6885 0.1093 0.3810 0.068 Uiso 1 1 calc R U . . .
C21 C 0.56817(18) 0.5284(5) 0.41282(11) 0.0285(12) Uani 1 1 d . . . . .
C22 C 0.52178(18) 0.5253(5) 0.40683(12) 0.0314(13) Uani 1 1 d . . . . .
C23 C 0.4989(2) 0.6153(6) 0.41771(15) 0.0467(17) Uani 1 1 d . . . . .
H21 H 0.4680 0.6145 0.4126 0.056 Uiso 1 1 calc R U . . .
C24 C 0.5181(3) 0.7042(6) 0.43526(16) 0.054(2) Uani 1 1 d . . . . .
C25 C 0.5626(3) 0.7027(5) 0.44269(14) 0.052(2) Uani 1 1 d . . . . .
H22 H 0.5766 0.7614 0.4559 0.063 Uiso 1 1 calc R U . . .
C26 C 0.5890(2) 0.6173(5) 0.43154(13) 0.0394(15) Uani 1 1 d . . . . .
C27 C 0.49521(17) 0.4240(6) 0.39211(14) 0.0391(14) Uani 1 1 d . . . . .
H23 H 0.5168 0.3633 0.3886 0.047 Uiso 1 1 calc R U . . .
Si1 Si 0.46380(6) 0.3562(2) 0.42045(5) 0.0558(5) Uani 1 1 d . . . . .
C28 C 0.4920(2) 0.3828(6) 0.45976(14) 0.0483(17) Uani 1 1 d . . . . .
H24 H 0.4937 0.4672 0.4637 0.072 Uiso 1 1 calc R U . . .
H25 H 0.4757 0.3452 0.4738 0.072 Uiso 1 1 calc R U . . .
H26 H 0.5215 0.3500 0.4626 0.072 Uiso 1 1 calc R U . . .
C29 C 0.4611(4) 0.1951(9) 0.4138(2) 0.113(4) Uani 1 1 d . . . . .
H27 H 0.4463 0.1794 0.3931 0.170 Uiso 1 1 calc R U . . .
H28 H 0.4907 0.1630 0.4168 0.170 Uiso 1 1 calc R U . . .
H29 H 0.4449 0.1582 0.4280 0.170 Uiso 1 1 calc R U . . .
C30 C 0.4077(2) 0.4159(11) 0.41812(19) 0.095(4) Uani 1 1 d . . . . .
H30 H 0.3911 0.4043 0.3977 0.143 Uiso 1 1 calc R U . . .
H31 H 0.3931 0.3751 0.4326 0.143 Uiso 1 1 calc R U . . .
H32 H 0.4093 0.4997 0.4228 0.143 Uiso 1 1 calc R U . . .
Si2 Si 0.46153(7) 0.4555(2) 0.35378(5) 0.0648(7) Uani 1 1 d . . . . .
C31 C 0.4976(2) 0.4815(8) 0.32564(15) 0.062(2) Uani 1 1 d . . . . .
H33 H 0.5161 0.4127 0.3247 0.093 Uiso 1 1 calc R U . . .
H34 H 0.4797 0.4955 0.3057 0.093 Uiso 1 1 calc R U . . .
H35 H 0.5161 0.5500 0.3317 0.093 Uiso 1 1 calc R U . . .
C32 C 0.4249(3) 0.3316(13) 0.3396(2) 0.127(5) Uani 1 1 d . . . . .
H36 H 0.4421 0.2599 0.3397 0.190 Uiso 1 1 calc R U . . .
H37 H 0.4033 0.3212 0.3527 0.190 Uiso 1 1 calc R U . . .
H38 H 0.4099 0.3484 0.3190 0.190 Uiso 1 1 calc R U . . .
C33 C 0.4286(4) 0.5902(12) 0.3535(2) 0.138(6) Uani 1 1 d . . . . .
H39 H 0.4477 0.6560 0.3610 0.206 Uiso 1 1 calc R U . . .
H40 H 0.4136 0.6065 0.3329 0.206 Uiso 1 1 calc R U . . .
H41 H 0.4070 0.5793 0.3666 0.206 Uiso 1 1 calc R U . . .
C34 C 0.4898(4) 0.8001(7) 0.4461(2) 0.088(3) Uani 1 1 d . . . . .
C35 C 0.4674(5) 0.8689(10) 0.4178(3) 0.180(8) Uani 1 1 d . . . . .
H42 H 0.4508 0.8146 0.4033 0.270 Uiso 1 1 calc R U . . .
H43 H 0.4478 0.9277 0.4237 0.270 Uiso 1 1 calc R U . . .
H44 H 0.4897 0.9077 0.4085 0.270 Uiso 1 1 calc R U . . .
C36 C 0.4537(3) 0.7452(8) 0.4599(2) 0.092(3) Uani 1 1 d . . . . .
H45 H 0.4360 0.6943 0.4450 0.138 Uiso 1 1 calc R U . . .
H46 H 0.4665 0.6988 0.4776 0.138 Uiso 1 1 calc R U . . .
H47 H 0.4354 0.8069 0.4660 0.138 Uiso 1 1 calc R U . . .
C37 C 0.5162(5) 0.8772(9) 0.4696(3) 0.146(6) Uani 1 1 d . . . . .
H48 H 0.5398 0.9138 0.4613 0.220 Uiso 1 1 calc R U . . .
H49 H 0.4974 0.9381 0.4757 0.220 Uiso 1 1 calc R U . . .
H50 H 0.5286 0.8300 0.4873 0.220 Uiso 1 1 calc R U . . .
C38 C 0.6381(2) 0.6244(7) 0.44291(14) 0.0528(19) Uani 1 1 d . . . . .
H51 H 0.6511 0.5591 0.4327 0.063 Uiso 1 1 calc R U . . .
Si3 Si 0.65042(8) 0.5892(2) 0.48465(4) 0.0687(7) Uani 1 1 d . . . . .
C39 C 0.6106(2) 0.4824(7) 0.49515(14) 0.0533(18) Uani 1 1 d . . . . .
H52 H 0.5814 0.5168 0.4912 0.080 Uiso 1 1 calc R U . . .
H53 H 0.6108 0.4109 0.4832 0.080 Uiso 1 1 calc R U . . .
H54 H 0.6187 0.4633 0.5166 0.080 Uiso 1 1 calc R U . . .
C40 C 0.6477(4) 0.7204(9) 0.50926(17) 0.115(5) Uani 1 1 d . . . . .
H55 H 0.6681 0.7802 0.5047 0.172 Uiso 1 1 calc R U . . .
H56 H 0.6181 0.7522 0.5054 0.172 Uiso 1 1 calc R U . . .
H57 H 0.6555 0.6974 0.5305 0.172 Uiso 1 1 calc R U . . .
C41 C 0.7052(3) 0.5180(11) 0.49283(17) 0.099(4) Uani 1 1 d . . . . .
H58 H 0.7271 0.5717 0.4876 0.148 Uiso 1 1 calc R U . . .
H59 H 0.7125 0.4986 0.5143 0.148 Uiso 1 1 calc R U . . .
H60 H 0.7047 0.4462 0.4809 0.148 Uiso 1 1 calc R U . . .
Si4 Si 0.66423(10) 0.7651(3) 0.43143(5) 0.0873(10) Uani 1 1 d . . . . .
C42 C 0.6788(3) 0.7474(8) 0.39346(15) 0.069(2) Uani 1 1 d . . . . .
H61 H 0.6526 0.7277 0.3788 0.103 Uiso 1 1 calc DR U . . .
H62 H 0.6912 0.8207 0.3875 0.103 Uiso 1 1 calc R U . . .
H63 H 0.7003 0.6845 0.3941 0.103 Uiso 1 1 calc R U . . .
C43 C 0.6293(5) 0.8997(8) 0.4305(3) 0.158(7) Uani 1 1 d . . . . .
H64 H 0.6012 0.8861 0.4172 0.237 Uiso 1 1 calc R U . . .
H65 H 0.6245 0.9171 0.4510 0.237 Uiso 1 1 calc R U . . .
H66 H 0.6440 0.9661 0.4230 0.237 Uiso 1 1 calc R U . . .
C44 C 0.7151(4) 0.8013(12) 0.4567(2) 0.133(4) Uani 1 1 d . U . . .
H67 H 0.7095 0.8118 0.4773 0.199 Uiso 1 1 calc R U . . .
H68 H 0.7361 0.7377 0.4566 0.199 Uiso 1 1 calc R U . . .
H69 H 0.7270 0.8739 0.4500 0.199 Uiso 1 1 calc R U . . .
C45 C 0.69375(18) 0.5327(6) 0.34322(12) 0.0379(14) Uani 1 1 d . . . . .
C46 C 0.6692(2) 0.6111(6) 0.32232(13) 0.0410(15) Uani 1 1 d . . . . .
C47 C 0.6903(2) 0.6985(7) 0.30880(15) 0.060(2) Uani 1 1 d . . . . .
H70 H 0.6734 0.7529 0.2957 0.072 Uiso 1 1 calc R U . . .
C48 C 0.7347(3) 0.7077(9) 0.31402(18) 0.077(3) Uani 1 1 d . . . . .
C49 C 0.7589(2) 0.6302(9) 0.33336(17) 0.078(3) Uani 1 1 d . . . . .
H71 H 0.7898 0.6364 0.3367 0.094 Uiso 1 1 calc R U . . .
C50 C 0.7401(2) 0.5421(7) 0.34834(15) 0.054(2) Uani 1 1 d . . . . .
C51 C 0.62023(19) 0.6011(5) 0.31075(13) 0.0364(14) Uani 1 1 d . . . . .
H72 H 0.6098 0.5359 0.3224 0.044 Uiso 1 1 calc R U . . .
Si5 Si 0.58556(6) 0.73481(17) 0.31643(4) 0.0443(5) Uani 1 1 d . . . . .
C52 C 0.6136(3) 0.8780(7) 0.31403(19) 0.072(2) Uani 1 1 d . . . . .
H73 H 0.6230 0.8839 0.2945 0.107 Uiso 1 1 calc R U . . .
H74 H 0.5934 0.9420 0.3160 0.107 Uiso 1 1 calc R U . . .
H75 H 0.6390 0.8831 0.3303 0.107 Uiso 1 1 calc R U . . .
C53 C 0.5685(2) 0.7292(6) 0.35407(14) 0.0528(18) Uani 1 1 d . . . . .
H76 H 0.5536 0.6549 0.3561 0.079 Uiso 1 1 calc R U . . .
H77 H 0.5942 0.7354 0.3701 0.079 Uiso 1 1 calc DR U . . .
H78 H 0.5486 0.7943 0.3558 0.079 Uiso 1 1 calc R U . . .
C54 C 0.5341(2) 0.7415(7) 0.28777(16) 0.063(2) Uani 1 1 d . . . . .
H79 H 0.5180 0.6680 0.2881 0.095 Uiso 1 1 calc R U . . .
H80 H 0.5161 0.8067 0.2925 0.095 Uiso 1 1 calc R U . . .
H81 H 0.5412 0.7533 0.2677 0.095 Uiso 1 1 calc R U . . .
Si6 Si 0.61271(7) 0.5485(2) 0.26999(4) 0.0537(5) Uani 1 1 d . . . . .
C55 C 0.5632(3) 0.4555(9) 0.26177(18) 0.084(3) Uani 1 1 d . . . . .
H82 H 0.5378 0.5012 0.2648 0.126 Uiso 1 1 calc R U . . .
H83 H 0.5590 0.4285 0.2408 0.126 Uiso 1 1 calc R U . . .
H84 H 0.5667 0.3879 0.2754 0.126 Uiso 1 1 calc R U . . .
C56 C 0.6086(3) 0.6689(9) 0.24163(16) 0.086(3) Uani 1 1 d . . . . .
H85 H 0.6348 0.7179 0.2460 0.130 Uiso 1 1 calc R U . . .
H86 H 0.6061 0.6353 0.2214 0.130 Uiso 1 1 calc R U . . .
H87 H 0.5828 0.7166 0.2426 0.130 Uiso 1 1 calc R U . . .
C57 C 0.6603(3) 0.4598(8) 0.26405(16) 0.071(2) Uani 1 1 d . . . . .
H88 H 0.6868 0.5079 0.2683 0.106 Uiso 1 1 calc R U . . .
H89 H 0.6635 0.3922 0.2776 0.106 Uiso 1 1 calc R U . . .
H90 H 0.6559 0.4328 0.2431 0.106 Uiso 1 1 calc R U . . .
C58 C 0.7566(6) 0.7885(18) 0.2947(3) 0.069(5) Uani 0.642(12) 1 d . U P A 1
C59 C 0.7255(7) 0.8920(19) 0.2813(5) 0.125(6) Uani 0.642(12) 1 d . U P A 1
H91 H 0.7155 0.9339 0.2977 0.188 Uiso 0.642(12) 1 calc R U P A 1
H92 H 0.7413 0.9461 0.2703 0.188 Uiso 0.642(12) 1 calc R U P A 1
H93 H 0.7003 0.8603 0.2675 0.188 Uiso 0.642(12) 1 calc R U P A 1
C60 C 0.7709(6) 0.7276(19) 0.2694(4) 0.127(6) Uani 0.642(12) 1 d . U P A 1
H94 H 0.7847 0.7837 0.2577 0.190 Uiso 0.642(12) 1 calc R U P A 1
H95 H 0.7918 0.6662 0.2773 0.190 Uiso 0.642(12) 1 calc R U P A 1
H96 H 0.7456 0.6923 0.2564 0.190 Uiso 0.642(12) 1 calc R U P A 1
C61 C 0.7935(9) 0.862(2) 0.3177(5) 0.123(6) Uani 0.642(12) 1 d . U P A 1
H97 H 0.7801 0.8981 0.3335 0.185 Uiso 0.642(12) 1 calc R U P A 1
H98 H 0.8167 0.8082 0.3270 0.185 Uiso 0.642(12) 1 calc R U P A 1
H99 H 0.8059 0.9224 0.3065 0.185 Uiso 0.642(12) 1 calc R U P A 1
C62 C 0.77110(19) 0.4602(8) 0.36808(15) 0.057(2) Uani 1 1 d . . . . .
H100 H 0.7533 0.3968 0.3751 0.068 Uiso 0.438(8) 1 calc R U P B 2
H101 H 0.7546 0.4228 0.3826 0.068 Uiso 0.562(8) 1 calc R U P B 1
Si7 Si 0.78655(19) 0.3354(5) 0.34164(10) 0.0616(15) Uani 0.562(8) 1 d . . P B 1
C63 C 0.8072(6) 0.3922(19) 0.3083(3) 0.085(6) Uani 0.562(8) 1 d . . P B 1
H102 H 0.7871 0.4518 0.2982 0.128 Uiso 0.562(8) 1 calc R U P B 1
H103 H 0.8360 0.4270 0.3148 0.128 Uiso 0.562(8) 1 calc R U P B 1
H104 H 0.8092 0.3278 0.2943 0.128 Uiso 0.562(8) 1 calc R U P B 1
C64 C 0.8237(9) 0.2194(19) 0.3625(7) 0.076(5) Uani 0.562(8) 1 d . U P B 1
H105 H 0.8117 0.1918 0.3798 0.113 Uiso 0.562(8) 1 calc R U P B 1
H106 H 0.8259 0.1537 0.3489 0.113 Uiso 0.562(8) 1 calc R U P B 1
H107 H 0.8527 0.2528 0.3694 0.113 Uiso 0.562(8) 1 calc R U P B 1
C65 C 0.7374(4) 0.2431(12) 0.3255(3) 0.058(4) Uani 0.562(8) 1 d . . P B 1
H108 H 0.7248 0.2100 0.3420 0.088 Uiso 0.562(8) 1 calc R U P B 1
H109 H 0.7157 0.2919 0.3128 0.088 Uiso 0.562(8) 1 calc R U P B 1
H110 H 0.7464 0.1795 0.3134 0.088 Uiso 0.562(8) 1 calc R U P B 1
Si8 Si 0.81674(14) 0.5384(5) 0.39014(14) 0.0681(17) Uani 0.562(8) 1 d . . P B 1
C66 C 0.8663(4) 0.5521(19) 0.3710(3) 0.095(7) Uani 0.562(8) 1 d . . P B 1
H111 H 0.8894 0.5951 0.3842 0.143 Uiso 0.562(8) 1 calc R U P B 1
H112 H 0.8769 0.4739 0.3671 0.143 Uiso 0.562(8) 1 calc R U P B 1
H113 H 0.8581 0.5944 0.3519 0.143 Uiso 0.562(8) 1 calc R U P B 1
C67 C 0.8403(9) 0.4792(19) 0.4274(5) 0.072(5) Uani 0.562(8) 1 d . U P B 1
H114 H 0.8645 0.5291 0.4369 0.108 Uiso 0.562(8) 1 calc R U P B 1
H115 H 0.8179 0.4773 0.4401 0.108 Uiso 0.562(8) 1 calc R U P B 1
H116 H 0.8510 0.3998 0.4252 0.108 Uiso 0.562(8) 1 calc R U P B 1
C68 C 0.8016(6) 0.6922(15) 0.3988(4) 0.071(5) Uani 0.562(8) 1 d . . P B 1
H117 H 0.8269 0.7315 0.4107 0.107 Uiso 0.562(8) 1 calc R U P B 1
H118 H 0.7921 0.7350 0.3800 0.107 Uiso 0.562(8) 1 calc R U P B 1
H119 H 0.7779 0.6903 0.4104 0.107 Uiso 0.562(8) 1 calc R U P B 1
C69 C 0.4316(14) -0.123(3) 0.3156(8) 0.115(6) Uani 0.25 1 d D U P C -1
H120 H 0.4447 -0.1206 0.3371 0.172 Uiso 0.25 1 calc R U P C -1
H121 H 0.4023 -0.1566 0.3133 0.172 Uiso 0.25 1 calc R U P C -1
H122 H 0.4496 -0.1712 0.3048 0.172 Uiso 0.25 1 calc R U P C -1
C70 C 0.4288(15) -0.003(3) 0.3033(6) 0.115(6) Uani 0.25 1 d D U P C -1
H123 H 0.4587 0.0289 0.3071 0.138 Uiso 0.25 1 calc R U P C -1
H124 H 0.4117 0.0433 0.3156 0.138 Uiso 0.25 1 calc R U P C -1
C71 C 0.4101(10) 0.021(3) 0.2710(7) 0.117(6) Uani 0.25 1 d D U P C -1
H125 H 0.3800 0.0506 0.2695 0.140 Uiso 0.25 1 calc R U P C -1
H126 H 0.4088 -0.0528 0.2594 0.140 Uiso 0.25 1 calc R U P C -1
C72 C 0.4369(11) 0.110(3) 0.2572(9) 0.116(6) Uani 0.25 1 d D U P C -1
H127 H 0.4391 0.1825 0.2696 0.139 Uiso 0.25 1 calc R U P C -1
H128 H 0.4210 0.1305 0.2368 0.139 Uiso 0.25 1 calc R U P C -1
C73 C 0.4828(12) 0.071(4) 0.2548(11) 0.117(6) Uani 0.25 1 d D U P C -1
H129 H 0.4812 -0.0085 0.2457 0.140 Uiso 0.25 1 calc R U P C -1
H130 H 0.5006 0.0653 0.2752 0.140 Uiso 0.25 1 calc R U P C -1
C74 C 0.5050(14) 0.153(4) 0.2357(11) 0.116(6) Uani 0.25 1 d D U P C -1
H131 H 0.5342 0.1242 0.2348 0.175 Uiso 0.25 1 calc R U P C -1
H132 H 0.4878 0.1578 0.2152 0.175 Uiso 0.25 1 calc R U P C -1
H133 H 0.5072 0.2316 0.2448 0.175 Uiso 0.25 1 calc R U P C -1
C75 C 0.7591(12) 0.840(4) 0.3057(7) 0.075(6) Uani 0.358(12) 1 d . U P A 2
C76 C 0.7418(13) 0.825(4) 0.2684(8) 0.123(6) Uani 0.358(12) 1 d . U P A 2
H134 H 0.7105 0.8419 0.2635 0.184 Uiso 0.358(12) 1 calc R U P A 2
H135 H 0.7575 0.8801 0.2576 0.184 Uiso 0.358(12) 1 calc R U P A 2
H136 H 0.7471 0.7450 0.2623 0.184 Uiso 0.358(12) 1 calc R U P A 2
C77 C 0.7340(11) 0.946(3) 0.3129(8) 0.127(6) Uani 0.358(12) 1 d . U P A 2
H137 H 0.7027 0.9303 0.3077 0.190 Uiso 0.358(12) 1 calc R U P A 2
H138 H 0.7418 0.9637 0.3345 0.190 Uiso 0.358(12) 1 calc R U P A 2
H139 H 0.7413 1.0132 0.3013 0.190 Uiso 0.358(12) 1 calc R U P A 2
C78 C 0.8035(15) 0.813(4) 0.3085(10) 0.125(6) Uani 0.358(12) 1 d . U P A 2
H140 H 0.8067 0.7335 0.3012 0.187 Uiso 0.358(12) 1 calc R U P A 2
H141 H 0.8171 0.8686 0.2965 0.187 Uiso 0.358(12) 1 calc R U P A 2
H142 H 0.8176 0.8190 0.3297 0.187 Uiso 0.358(12) 1 calc R U P A 2
Si9 Si 0.8090(3) 0.3907(13) 0.34656(16) 0.105(4) Uani 0.438(8) 1 d . . P B 2
C79 C 0.7764(9) 0.367(4) 0.3096(6) 0.146(16) Uani 0.438(8) 1 d . . P B 2
H143 H 0.7661 0.4419 0.3006 0.220 Uiso 0.438(8) 1 calc R U P B 2
H144 H 0.7940 0.3274 0.2967 0.220 Uiso 0.438(8) 1 calc R U P B 2
H145 H 0.7513 0.3173 0.3115 0.220 Uiso 0.438(8) 1 calc R U P B 2
C80 C 0.8592(8) 0.478(3) 0.3426(6) 0.112(9) Uani 0.438(8) 1 d . U P B 2
H146 H 0.8504 0.5515 0.3320 0.168 Uiso 0.438(8) 1 calc R U P B 2
H147 H 0.8760 0.4956 0.3627 0.168 Uiso 0.438(8) 1 calc R U P B 2
H148 H 0.8772 0.4326 0.3311 0.168 Uiso 0.438(8) 1 calc R U P B 2
C81 C 0.8297(11) 0.265(2) 0.3655(8) 0.071(6) Uani 0.438(8) 1 d . U P B 2
H149 H 0.8469 0.2868 0.3852 0.107 Uiso 0.438(8) 1 calc R U P B 2
H150 H 0.8057 0.2141 0.3685 0.107 Uiso 0.438(8) 1 calc R U P B 2
H151 H 0.8484 0.2242 0.3537 0.107 Uiso 0.438(8) 1 calc R U P B 2
Si10 Si 0.8041(2) 0.5461(7) 0.40595(17) 0.078(2) Uani 0.438(8) 1 d . . P B 2
C82 C 0.8273(7) 0.688(3) 0.3982(5) 0.097(10) Uani 0.438(8) 1 d . . P B 2
H152 H 0.8473 0.6776 0.3839 0.145 Uiso 0.438(8) 1 calc R U P B 2
H153 H 0.8038 0.7417 0.3894 0.145 Uiso 0.438(8) 1 calc R U P B 2
H154 H 0.8433 0.7216 0.4170 0.145 Uiso 0.438(8) 1 calc R U P B 2
C83 C 0.8475(12) 0.427(3) 0.4225(8) 0.078(6) Uani 0.438(8) 1 d . U P B 2
H155 H 0.8677 0.4152 0.4084 0.117 Uiso 0.438(8) 1 calc R U P B 2
H156 H 0.8638 0.4542 0.4419 0.117 Uiso 0.438(8) 1 calc R U P B 2
H157 H 0.8328 0.3537 0.4253 0.117 Uiso 0.438(8) 1 calc R U P B 2
C84 C 0.7662(5) 0.5678(19) 0.4330(4) 0.068(6) Uani 0.438(8) 1 d . . P B 2
H158 H 0.7537 0.4923 0.4373 0.101 Uiso 0.438(8) 1 calc R U P B 2
H159 H 0.7823 0.6012 0.4518 0.101 Uiso 0.438(8) 1 calc R U P B 2
H160 H 0.7428 0.6213 0.4242 0.101 Uiso 0.438(8) 1 calc R U P B 2
C85 C 0.3787(11) 0.097(4) 0.2620(8) 0.116(6) Uani 0.25 1 d D U P D -2
H161 H 0.3481 0.0911 0.2641 0.173 Uiso 0.25 1 calc R U P D -2
H162 H 0.3881 0.1787 0.2642 0.173 Uiso 0.25 1 calc R U P D -2
H163 H 0.3820 0.0681 0.2421 0.173 Uiso 0.25 1 calc R U P D -2
C86 C 0.4071(11) 0.022(4) 0.2868(9) 0.115(6) Uani 0.25 1 d D U P D -2
H164 H 0.4032 0.0505 0.3069 0.138 Uiso 0.25 1 calc R U P D -2
H165 H 0.3971 -0.0602 0.2847 0.138 Uiso 0.25 1 calc R U P D -2
C87 C 0.4553(10) 0.027(4) 0.2847(7) 0.116(6) Uani 0.25 1 d D U P D -2
H166 H 0.4675 -0.0528 0.2862 0.139 Uiso 0.25 1 calc R U P D -2
H167 H 0.4711 0.0736 0.3019 0.139 Uiso 0.25 1 calc R U P D -2
C88 C 0.4622(11) 0.083(5) 0.2549(8) 0.116(6) Uani 0.25 1 d D U P D -2
H168 H 0.4543 0.0257 0.2385 0.139 Uiso 0.25 1 calc R U P D -2
H169 H 0.4422 0.1510 0.2504 0.139 Uiso 0.25 1 calc R U P D -2
C89 C 0.5077(13) 0.124(4) 0.2554(9) 0.115(6) Uani 0.25 1 d D U P D -2
H170 H 0.5251 0.0985 0.2749 0.138 Uiso 0.25 1 calc R U P D -2
H171 H 0.5071 0.2104 0.2557 0.138 Uiso 0.25 1 calc R U P D -2
C90 C 0.5325(14) 0.088(5) 0.2313(10) 0.115(6) Uani 0.25 1 d D U P D -2
H172 H 0.5616 0.1236 0.2355 0.173 Uiso 0.25 1 calc R U P D -2
H173 H 0.5352 0.0031 0.2310 0.173 Uiso 0.25 1 calc R U P D -2
H174 H 0.5170 0.1157 0.2117 0.173 Uiso 0.25 1 calc R U P D -2

loop_
_atom_site_aniso_label
_atom_site_aniso_U_11
_atom_site_aniso_U_22
_atom_site_aniso_U_33
_atom_site_aniso_U_23
_atom_site_aniso_U_13
_atom_site_aniso_U_12
Ge1 0.0248(3) 0.0346(3) 0.0221(3) 0.0003(2) 0.0078(2) 0.0025(2)
Ge2 0.0266(3) 0.0498(4) 0.0260(3) 0.0073(3) 0.0099(3) 0.0074(3)
C1 0.054(4) 0.038(3) 0.028(3) 0.002(3) 0.011(3) 0.006(3)
C2 0.056(4) 0.040(4) 0.031(3) -0.001(3) 0.016(3) 0.013(3)
C3 0.042(4) 0.048(4) 0.031(3) 0.004(3) 0.014(3) 0.013(3)
C4 0.037(4) 0.058(4) 0.037(3) 0.008(3) 0.009(3) 0.007(3)
C5 0.084(6) 0.041(4) 0.054(4) -0.020(3) 0.027(4) -0.025(4)
C6 0.104(7) 0.044(4) 0.084(6) -0.001(4) 0.051(5) 0.003(4)
C7 0.138(9) 0.054(5) 0.135(9) -0.007(6) 0.083(8) -0.015(6)
C8 0.080(5) 0.063(5) 0.045(4) -0.009(4) 0.024(4) 0.015(4)
C9 0.045(4) 0.041(3) 0.029(3) 0.006(3) 0.012(3) 0.011(3)
C10 0.052(4) 0.072(5) 0.034(4) 0.013(3) 0.013(3) 0.018(4)
C11 0.066(5) 0.066(5) 0.033(4) 0.013(3) 0.011(3) 0.025(4)
C12 0.077(5) 0.049(4) 0.037(4) 0.009(3) 0.027(4) 0.010(4)
C13 0.066(5) 0.039(4) 0.040(4) 0.005(3) 0.020(3) 0.006(3)
C14 0.044(4) 0.042(4) 0.036(3) 0.007(3) 0.014(3) 0.007(3)
C15 0.047(4) 0.060(5) 0.043(4) 0.022(3) 0.024(3) 0.026(3)
C16 0.043(4) 0.082(6) 0.051(4) 0.023(4) 0.006(3) 0.021(4)
C17 0.046(5) 0.098(7) 0.072(6) 0.026(5) 0.008(4) 0.021(5)
C18 0.039(4) 0.079(6) 0.097(7) 0.029(5) 0.024(4) 0.019(4)
C19 0.061(5) 0.059(5) 0.086(6) 0.012(4) 0.039(5) 0.007(4)
C20 0.033(4) 0.074(5) 0.069(5) 0.013(4) 0.025(3) 0.009(4)
C21 0.035(3) 0.033(3) 0.020(3) 0.003(2) 0.010(2) 0.001(2)
C22 0.032(3) 0.037(3) 0.028(3) 0.008(2) 0.014(2) 0.003(3)
C23 0.049(4) 0.047(4) 0.054(4) 0.013(3) 0.035(3) 0.015(3)
C24 0.081(6) 0.037(4) 0.058(4) 0.011(3) 0.050(4) 0.018(4)
C25 0.099(6) 0.030(3) 0.038(4) -0.010(3) 0.038(4) -0.013(4)
C26 0.055(4) 0.040(3) 0.027(3) -0.002(3) 0.016(3) -0.010(3)
C27 0.016(3) 0.056(4) 0.044(4) 0.003(3) 0.004(3) 0.001(3)
Si1 0.0421(11) 0.0755(14) 0.0511(12) 0.0089(10) 0.0118(9) -0.0192(10)
C28 0.044(4) 0.056(4) 0.048(4) 0.019(3) 0.018(3) 0.004(3)
C29 0.157(11) 0.089(7) 0.111(8) -0.026(6) 0.070(8) -0.078(7)
C30 0.043(5) 0.186(11) 0.058(5) 0.030(6) 0.011(4) -0.017(6)
Si2 0.0354(11) 0.113(2) 0.0432(11) 0.0121(12) -0.0010(9) -0.0007(11)
C31 0.063(5) 0.081(6) 0.040(4) 0.007(4) 0.005(4) -0.015(4)
C32 0.073(7) 0.238(15) 0.061(6) -0.002(8) -0.010(5) -0.083(8)
C33 0.112(8) 0.245(16) 0.056(6) 0.050(8) 0.016(6) 0.128(10)
C34 0.158(9) 0.048(5) 0.083(6) 0.021(4) 0.086(7) 0.047(5)
C35 0.33(2) 0.114(9) 0.130(10) 0.075(8) 0.145(13) 0.161(12)
C36 0.119(8) 0.096(7) 0.079(6) -0.003(5) 0.066(6) 0.052(6)
C37 0.221(15) 0.058(6) 0.206(14) -0.059(8) 0.160(12) -0.023(8)
C38 0.059(4) 0.072(5) 0.031(3) -0.016(3) 0.017(3) -0.038(4)
Si3 0.0701(14) 0.1105(19) 0.0266(9) -0.0121(11) 0.0117(9) -0.0548(14)
C39 0.061(5) 0.068(5) 0.033(4) -0.006(3) 0.014(3) -0.015(4)
C40 0.184(11) 0.131(9) 0.034(4) -0.027(5) 0.034(6) -0.111(9)
C41 0.058(5) 0.198(12) 0.035(4) 0.017(6) -0.004(4) -0.053(7)
Si4 0.115(2) 0.118(2) 0.0361(11) -0.0251(12) 0.0318(13) -0.0870(19)
C42 0.076(6) 0.094(6) 0.039(4) -0.005(4) 0.016(4) -0.037(5)
C43 0.300(19) 0.065(7) 0.156(11) -0.050(7) 0.164(13) -0.083(9)
C44 0.135(7) 0.172(8) 0.087(6) 0.019(6) 0.009(6) -0.096(7)
C45 0.024(3) 0.064(4) 0.025(3) 0.012(3) 0.004(2) -0.002(3)
C46 0.035(3) 0.064(4) 0.026(3) 0.003(3) 0.009(3) 0.001(3)
C47 0.050(4) 0.093(6) 0.039(4) 0.034(4) 0.012(3) -0.003(4)
C48 0.051(5) 0.126(8) 0.058(5) 0.051(5) 0.017(4) -0.012(5)
C49 0.032(4) 0.146(9) 0.058(5) 0.051(5) 0.010(4) -0.011(5)
C50 0.032(4) 0.095(6) 0.037(4) 0.028(4) 0.010(3) 0.005(4)
C51 0.032(3) 0.050(4) 0.028(3) 0.007(3) 0.008(3) 0.006(3)
Si5 0.0549(11) 0.0472(11) 0.0331(9) 0.0064(8) 0.0139(8) 0.0097(9)
C52 0.107(7) 0.050(5) 0.065(5) 0.005(4) 0.035(5) 0.000(5)
C53 0.066(5) 0.056(4) 0.039(4) 0.004(3) 0.015(3) 0.014(4)
C54 0.052(4) 0.087(6) 0.052(4) 0.023(4) 0.015(4) 0.032(4)
Si6 0.0517(12) 0.0821(15) 0.0259(9) -0.0046(9) 0.0031(8) 0.0197(11)
C55 0.061(5) 0.130(9) 0.051(5) -0.030(5) -0.017(4) 0.022(5)
C56 0.110(7) 0.120(8) 0.031(4) 0.021(5) 0.020(4) 0.043(6)
C57 0.070(5) 0.105(7) 0.040(4) -0.015(4) 0.016(4) 0.019(5)
C58 0.066(7) 0.107(15) 0.032(9) 0.016(7) 0.005(8) -0.050(9)
C59 0.126(10) 0.140(13) 0.107(10) 0.072(9) 0.013(8) -0.044(9)
C60 0.128(10) 0.144(13) 0.109(10) 0.066(9) 0.025(8) -0.047(9)
C61 0.119(10) 0.141(13) 0.107(10) 0.069(9) 0.012(8) -0.047(9)
C62 0.015(3) 0.110(6) 0.047(4) 0.031(4) 0.009(3) 0.002(3)
Si7 0.029(3) 0.115(4) 0.044(2) 0.027(2) 0.016(2) 0.022(2)
C63 0.066(11) 0.155(18) 0.040(8) 0.014(9) 0.020(8) -0.030(12)
C64 0.064(7) 0.079(11) 0.086(8) 0.002(9) 0.022(6) 0.009(8)
C65 0.050(8) 0.062(9) 0.067(9) 0.005(7) 0.021(7) 0.015(7)
Si8 0.029(2) 0.122(4) 0.046(3) 0.033(3) -0.012(2) -0.027(2)
C66 0.035(8) 0.18(2) 0.067(10) 0.041(12) -0.006(7) -0.038(10)
C67 0.084(12) 0.084(17) 0.040(9) 0.000(10) -0.009(7) 0.014(12)
C68 0.051(10) 0.086(11) 0.069(10) 0.020(8) -0.011(9) -0.033(10)
C69 0.128(14) 0.138(12) 0.096(12) -0.041(10) 0.065(11) -0.005(11)
C70 0.129(14) 0.139(12) 0.095(12) -0.039(10) 0.067(11) -0.009(11)
C71 0.131(14) 0.139(12) 0.096(12) -0.041(10) 0.065(11) -0.006(11)
C72 0.131(14) 0.139(12) 0.096(12) -0.038(10) 0.064(11) -0.007(11)
C73 0.132(14) 0.138(12) 0.095(12) -0.039(10) 0.061(11) -0.007(11)
C74 0.131(14) 0.139(12) 0.095(13) -0.040(10) 0.062(11) -0.007(11)
C75 0.070(9) 0.114(18) 0.039(13) 0.008(10) 0.006(11) -0.045(13)
C76 0.121(11) 0.143(14) 0.104(10) 0.073(10) 0.017(8) -0.047(9)
C77 0.123(11) 0.144(14) 0.109(10) 0.068(10) 0.011(8) -0.046(10)
C78 0.121(10) 0.143(14) 0.107(10) 0.070(10) 0.013(8) -0.049(9)
Si9 0.036(4) 0.227(12) 0.057(4) 0.029(5) 0.023(3) 0.050(6)
C79 0.10(2) 0.24(4) 0.10(2) -0.08(2) 0.024(18) 0.05(3)
C80 0.100(11) 0.136(12) 0.111(12) 0.011(9) 0.046(9) 0.003(9)
C81 0.060(9) 0.075(14) 0.084(9) -0.003(11) 0.028(8) 0.020(11)
Si10 0.042(3) 0.152(6) 0.037(3) 0.031(3) 0.002(3) -0.009(3)
C82 0.027(10) 0.18(3) 0.078(15) 0.009(15) -0.012(11) -0.052(15)
C83 0.079(12) 0.099(19) 0.047(11) -0.002(13) -0.014(9) 0.016(14)
C84 0.043(10) 0.110(16) 0.046(10) 0.015(10) -0.002(8) 0.024(10)
C85 0.131(14) 0.138(12) 0.095(12) -0.038(10) 0.067(11) -0.008(11)
C86 0.129(14) 0.139(12) 0.094(12) -0.039(10) 0.068(11) -0.007(11)
C87 0.130(14) 0.139(12) 0.095(12) -0.040(10) 0.065(11) -0.007(11)
C88 0.130(14) 0.138(12) 0.095(12) -0.039(10) 0.064(11) -0.007(11)
C89 0.129(14) 0.139(12) 0.094(13) -0.038(10) 0.064(11) -0.006(11)
C90 0.130(14) 0.138(12) 0.093(13) -0.039(10) 0.063(11) -0.007(11)

loop_
_atom_type_symbol
_atom_type_description
_atom_type_scat_dispersion_real
_atom_type_scat_dispersion_imag
_atom_type_scat_source
C C -0.0020 0.0020 'International Tables Vol C Tables 4.2.6.8 and 6.1.1.4'
H H 0.0000 0.0000 'International Tables Vol C Tables 4.2.6.8 and 6.1.1.4'
Ge Ge -0.0492 2.1318 'International Tables Vol C Tables 4.2.6.8 and 6.1.1.4'
Si Si 0.0847 0.0867 'International Tables Vol C Tables 4.2.6.8 and 6.1.1.4'

loop_
_geom_angle_atom_site_label_1
_geom_angle_atom_site_label_2
_geom_angle_atom_site_label_3
_geom_angle
C21 Ge1 C3 120.6(2)
C21 Ge1 C1 129.9(2)
C3 Ge1 C1 98.2(3)
C21 Ge1 Ge2 141.20(16)
C3 Ge1 Ge2 75.14(17)
C1 Ge1 Ge2 74.77(18)
C45 Ge2 C2 120.4(2)
C45 Ge2 C4 131.4(2)
C2 Ge2 C4 97.8(3)
C45 Ge2 Ge1 140.12(19)
C2 Ge2 Ge1 74.62(17)
C4 Ge2 Ge1 74.75(17)
C2 C1 C5 122.8(6)
C2 C1 Ge1 103.2(5)
C5 C1 Ge1 133.0(4)
C1 C2 C8 124.2(6)
C1 C2 Ge2 107.4(4)
C8 C2 Ge2 127.5(5)
C4 C3 C9 128.1(6)
C4 C3 Ge1 106.5(4)
C9 C3 Ge1 124.3(4)
C3 C4 C15 123.4(6)
C3 C4 Ge2 103.6(4)
C15 C4 Ge2 130.6(4)
C6 C5 C1 114.7(7)
C5 C6 C7 109.4(8)
C10 C9 C14 116.5(6)
C10 C9 C3 125.5(6)
C14 C9 C3 117.9(5)
C9 C10 C11 121.0(7)
C12 C11 C10 120.8(7)
C11 C12 C13 119.9(6)
C14 C13 C12 119.2(7)
C13 C14 C9 122.6(6)
C20 C15 C16 117.7(6)
C20 C15 C4 119.7(7)
C16 C15 C4 122.6(7)
C17 C16 C15 121.6(8)
C18 C17 C16 118.9(8)
C19 C18 C17 121.3(8)
C18 C19 C20 120.2(8)
C15 C20 C19 120.2(7)
C26 C21 C22 118.5(5)
C26 C21 Ge1 118.9(4)
C22 C21 Ge1 122.3(4)
C23 C22 C21 119.0(6)
C23 C22 C27 116.5(5)
C21 C22 C27 124.2(5)
C24 C23 C22 123.9(7)
C23 C24 C25 117.0(6)
C23 C24 C34 119.9(8)
C25 C24 C34 123.1(8)
C24 C25 C26 123.2(6)
C21 C26 C25 118.2(6)
C21 C26 C38 124.6(6)
C25 C26 C38 117.0(6)
C22 C27 Si2 115.3(4)
C22 C27 Si1 109.0(4)
Si2 C27 Si1 114.9(3)
C28 Si1 C29 108.4(4)
C28 Si1 C30 105.8(4)
C29 Si1 C30 109.7(5)
C28 Si1 C27 111.1(3)
C29 Si1 C27 107.8(4)
C30 Si1 C27 113.9(3)
C33 Si2 C32 108.9(6)
C33 Si2 C31 105.5(5)
C32 Si2 C31 107.4(4)
C33 Si2 C27 112.4(4)
C32 Si2 C27 112.0(4)
C31 Si2 C27 110.3(3)
C37 C34 C36 107.8(7)
C37 C34 C24 111.6(9)
C36 C34 C24 110.3(7)
C37 C34 C35 112.9(10)
C36 C34 C35 106.8(10)
C24 C34 C35 107.2(7)
C26 C38 Si3 109.4(4)
C26 C38 Si4 113.9(5)
Si3 C38 Si4 115.3(3)
C39 Si3 C41 107.1(4)
C39 Si3 C40 105.6(4)
C41 Si3 C40 111.7(5)
C39 Si3 C38 111.5(3)
C41 Si3 C38 107.6(4)
C40 Si3 C38 113.3(4)
C44 Si4 C42 105.6(5)
C44 Si4 C43 105.2(7)
C42 Si4 C43 107.8(5)
C44 Si4 C38 112.7(4)
C42 Si4 C38 110.2(3)
C43 Si4 C38 114.7(4)
C50 C45 C46 117.9(6)
C50 C45 Ge2 123.3(4)
C46 C45 Ge2 118.6(4)
C47 C46 C45 120.1(6)
C47 C46 C51 115.3(6)
C45 C46 C51 124.4(6)
C48 C47 C46 121.6(7)
C47 C48 C49 119.1(7)
C47 C48 C58 119.8(9)
C49 C48 C58 120.3(10)
C47 C48 C75 119.6(16)
C49 C48 C75 118.5(14)
C48 C49 C50 122.6(7)
C49 C50 C45 118.6(6)
C49 C50 C62 116.6(6)
C45 C50 C62 124.7(6)
C46 C51 Si6 107.0(4)
C46 C51 Si5 116.7(5)
Si6 C51 Si5 114.0(3)
C52 Si5 C53 107.3(4)
C52 Si5 C54 106.1(4)
C53 Si5 C54 106.1(3)
C52 Si5 C51 114.1(3)
C53 Si5 C51 110.8(3)
C54 Si5 C51 112.0(3)
C55 Si6 C57 108.6(4)
C55 Si6 C56 109.5(4)
C57 Si6 C56 105.1(4)
C55 Si6 C51 108.9(3)
C57 Si6 C51 110.4(3)
C56 Si6 C51 114.1(4)
C60 C58 C48 112.9(15)
C60 C58 C59 108.0(14)
C48 C58 C59 111.5(14)
C60 C58 C61 117.1(16)
C48 C58 C61 106.6(12)
C59 C58 C61 100.0(17)
C50 C62 Si8 111.8(6)
C50 C62 Si9 111.1(5)
C50 C62 Si7 107.0(5)
Si8 C62 Si7 115.6(4)
C50 C62 Si10 111.1(6)
Si9 C62 Si10 111.6(5)
C63 Si7 C64 112.0(11)
C63 Si7 C65 105.1(7)
C64 Si7 C65 100.4(8)
C63 Si7 C62 113.3(8)
C64 Si7 C62 113.7(9)
C65 Si7 C62 111.4(5)
C62 Si8 C67 117.6(9)
C62 Si8 C68 111.8(6)
C67 Si8 C68 103.1(8)
C62 Si8 C66 114.3(7)
C67 Si8 C66 102.8(10)
C68 Si8 C66 105.8(9)
C69 C70 C71 122(2)
C70 C71 C72 112.2(19)
C71 C72 C73 115.0(19)
C72 C73 C74 112.6(19)
C78 C75 C77 134(4)
C78 C75 C76 102(3)
C77 C75 C76 102(3)
C78 C75 C48 105(3)
C77 C75 C48 112(2)
C76 C75 C48 93(2)
C81 Si9 C79 115.2(19)
C81 Si9 C62 108.3(12)
C79 Si9 C62 104.1(9)
C81 Si9 C80 104.0(14)
C79 Si9 C80 109.3(16)
C62 Si9 C80 116.4(12)
C84 Si10 C82 109.1(12)
C84 Si10 C83 108.6(13)
C82 Si10 C83 114.4(15)
C84 Si10 C62 108.9(7)
C82 Si10 C62 114.6(8)
C83 Si10 C62 101.0(10)
C87 C86 C85 112.1(16)
C86 C87 C88 111.4(16)
C89 C88 C87 114(2)
C88 C89 C90 122(2)

loop_
_geom_bond_atom_site_label_1
_geom_bond_atom_site_label_2
_geom_bond_distance
Ge1 C21 1.965(5)
Ge1 C3 1.993(6)
Ge1 C1 2.023(6)
Ge1 Ge2 2.3960(8)
Ge2 C45 1.968(6)
Ge2 C2 1.975(7)
Ge2 C4 2.036(6)
C1 C2 1.342(9)
C1 C5 1.525(9)
C2 C8 1.531(8)
C3 C4 1.350(8)
C3 C9 1.483(8)
C4 C15 1.490(9)
C5 C6 1.471(10)
C6 C7 1.607(13)
C9 C10 1.390(9)
C9 C14 1.414(9)
C10 C11 1.396(9)
C11 C12 1.377(10)
C12 C13 1.382(10)
C13 C14 1.380(8)
C15 C20 1.371(10)
C15 C16 1.403(10)
C16 C17 1.388(10)
C17 C18 1.370(13)
C18 C19 1.342(12)
C19 C20 1.422(10)
C21 C26 1.403(8)
C21 C22 1.425(8)
C22 C23 1.392(8)
C22 C27 1.506(8)
C23 C24 1.359(10)
C24 C25 1.369(11)
C24 C34 1.543(9)
C25 C26 1.427(9)
C26 C38 1.526(9)
C27 Si2 1.887(6)
C27 Si1 1.911(6)
Si1 C28 1.855(7)
Si1 C29 1.865(10)
Si1 C30 1.866(9)
Si2 C33 1.851(10)
Si2 C32 1.859(11)
Si2 C31 1.869(7)
C34 C37 1.503(16)
C34 C36 1.517(13)
C34 C35 1.554(14)
C38 Si3 1.895(7)
C38 Si4 1.917(7)
Si3 C39 1.864(7)
Si3 C41 1.870(10)
Si3 C40 1.876(10)
Si4 C44 1.827(10)
Si4 C42 1.860(7)
Si4 C43 1.883(14)
C45 C50 1.427(8)
C45 C46 1.420(9)
C46 C47 1.395(9)
C46 C51 1.528(8)
C47 C48 1.367(10)
C48 C49 1.371(11)
C48 C58 1.516(15)
C48 C75 1.76(4)
C49 C50 1.400(10)
C50 C62 1.514(9)
C51 Si6 1.907(6)
C51 Si5 1.917(6)
Si5 C52 1.868(8)
Si5 C53 1.870(6)
Si5 C54 1.872(7)
Si6 C55 1.856(9)
Si6 C57 1.859(8)
Si6 C56 1.867(8)
C58 C60 1.47(3)
C58 C59 1.58(3)
C58 C61 1.63(3)
C62 Si8 1.818(8)
C62 Si9 1.841(10)
C62 Si7 1.974(10)
C62 Si10 2.074(10)
Si7 C63 1.857(14)
Si7 C64 1.89(3)
Si7 C65 1.895(15)
Si8 C67 1.84(2)
Si8 C68 1.88(2)
Si8 C66 1.912(15)
C69 C70 1.472(19)
C70 C71 1.491(19)
C71 C72 1.523(18)
C72 C73 1.527(19)
C73 C74 1.528(19)
C75 C78 1.40(6)
C75 C77 1.51(5)
C75 C76 1.68(5)
Si9 C81 1.73(3)
Si9 C79 1.81(3)
Si9 C80 1.89(3)
Si10 C84 1.864(18)
Si10 C82 1.84(3)
Si10 C83 1.97(3)
C85 C86 1.548(19)
C86 C87 1.526(18)
C87 C88 1.538(19)
C88 C89 1.49(2)
C89 C90 1.499(19)

loop_
_geom_torsion_atom_site_label_1
_geom_torsion_atom_site_label_2
_geom_torsion_atom_site_label_3
_geom_torsion_atom_site_label_4
_geom_torsion
C5 C1 C2 C8 -0.5(10)
Ge1 C1 C2 C8 169.3(5)
C5 C1 C2 Ge2 -169.9(5)
Ge1 C1 C2 Ge2 -0.2(5)
C9 C3 C4 C15 4.2(12)
Ge1 C3 C4 C15 -163.8(6)
C9 C3 C4 Ge2 168.4(6)
Ge1 C3 C4 Ge2 0.4(5)
C2 C1 C5 C6 87.5(8)
Ge1 C1 C5 C6 -78.8(8)
C1 C5 C6 C7 -175.7(6)
C4 C3 C9 C10 32.2(11)
Ge1 C3 C9 C10 -161.7(5)
C4 C3 C9 C14 -150.7(7)
Ge1 C3 C9 C14 15.3(8)
C14 C9 C10 C11 1.1(10)
C3 C9 C10 C11 178.2(6)
C9 C10 C11 C12 -0.1(11)
C10 C11 C12 C13 -0.4(11)
C11 C12 C13 C14 -0.1(10)
C12 C13 C14 C9 1.2(10)
C10 C9 C14 C13 -1.7(9)
C3 C9 C14 C13 -179.0(6)
C3 C4 C15 C20 83.9(9)
Ge2 C4 C15 C20 -75.7(8)
C3 C4 C15 C16 -93.1(9)
Ge2 C4 C15 C16 107.3(7)
C20 C15 C16 C17 -1.0(10)
C4 C15 C16 C17 176.1(7)
C15 C16 C17 C18 1.0(12)
C16 C17 C18 C19 -0.1(13)
C17 C18 C19 C20 -0.8(12)
C16 C15 C20 C19 0.1(10)
C4 C15 C20 C19 -177.1(6)
C18 C19 C20 C15 0.8(11)
C26 C21 C22 C23 5.1(8)
Ge1 C21 C22 C23 -169.3(4)
C26 C21 C22 C27 -168.3(5)
Ge1 C21 C22 C27 17.4(7)
C21 C22 C23 C24 -3.6(9)
C27 C22 C23 C24 170.2(6)
C22 C23 C24 C25 -0.8(10)
C22 C23 C24 C34 179.9(6)
C23 C24 C25 C26 3.7(10)
C34 C24 C25 C26 -177.0(6)
C22 C21 C26 C25 -2.4(8)
Ge1 C21 C26 C25 172.2(4)
C22 C21 C26 C38 172.7(5)
Ge1 C21 C26 C38 -12.8(8)
C24 C25 C26 C21 -2.1(9)
C24 C25 C26 C38 -177.6(6)
C23 C22 C27 Si2 72.4(6)
C21 C22 C27 Si2 -114.2(5)
C23 C22 C27 Si1 -58.6(6)
C21 C22 C27 Si1 114.9(5)
C22 C27 Si2 C33 -49.9(6)
Si1 C27 Si2 C33 78.1(6)
C22 C27 Si2 C32 -172.9(5)
Si1 C27 Si2 C32 -44.9(6)
C22 C27 Si2 C31 67.5(5)
Si1 C27 Si2 C31 -164.4(4)
C23 C24 C34 C37 169.5(8)
C25 C24 C34 C37 -9.8(10)
C23 C24 C34 C36 49.6(10)
C25 C24 C34 C36 -129.7(9)
C23 C24 C34 C35 -66.3(11)
C25 C24 C34 C35 114.4(11)
C21 C26 C38 Si3 -108.3(6)
C25 C26 C38 Si3 66.9(7)
C21 C26 C38 Si4 121.1(6)
C25 C26 C38 Si4 -63.8(6)
C26 C38 Si3 C39 31.7(6)
Si4 C38 Si3 C39 161.6(4)
C26 C38 Si3 C41 148.8(6)
Si4 C38 Si3 C41 -81.3(6)
C26 C38 Si3 C40 -87.3(6)
Si4 C38 Si3 C40 42.6(6)
C50 C45 C46 C47 -3.7(10)
Ge2 C45 C46 C47 172.6(5)
C50 C45 C46 C51 170.4(6)
Ge2 C45 C46 C51 -13.4(8)
C45 C46 C47 C48 3.2(12)
C51 C46 C47 C48 -171.4(8)
C46 C47 C48 C49 -1.0(14)
C46 C47 C48 C58 168.7(11)
C46 C47 C48 C75 -161.8(14)
C47 C48 C49 C50 -0.7(16)
C58 C48 C49 C50 -170.3(11)
C75 C48 C49 C50 160.4(16)
C48 C49 C50 C45 0.1(14)
C48 C49 C50 C62 177.8(9)
C46 C45 C50 C49 2.1(11)
Ge2 C45 C50 C49 -174.0(6)
C46 C45 C50 C62 -175.4(7)
Ge2 C45 C50 C62 8.5(11)
C47 C46 C51 Si6 67.2(7)
C45 C46 C51 Si6 -107.1(6)
C47 C46 C51 Si5 -61.8(7)
C45 C46 C51 Si5 123.9(6)
C47 C48 C58 C60 -95.6(18)
C49 C48 C58 C60 73.9(17)
C47 C48 C58 C59 26(2)
C49 C48 C58 C59 -164.2(14)
C47 C48 C58 C61 134.5(15)
C49 C48 C58 C61 -56(2)
C49 C50 C62 Si8 42.5(9)
C45 C50 C62 Si8 -140.0(7)
C49 C50 C62 Si9 -55.5(11)
C45 C50 C62 Si9 122.0(8)
C49 C50 C62 Si7 -85.1(8)
C45 C50 C62 Si7 92.4(7)
C49 C50 C62 Si10 69.4(8)
C45 C50 C62 Si10 -113.1(8)
C50 C62 Si8 C67 148.3(9)
Si7 C62 Si8 C67 -89.0(9)
C50 C62 Si8 C68 29.2(8)
Si7 C62 Si8 C68 152.0(7)
C50 C62 Si8 C66 -91.0(8)
Si7 C62 Si8 C66 31.7(8)
C69 C70 C71 C72 -137(4)
C70 C71 C72 C73 65(5)
C71 C72 C73 C74 169(4)
C47 C48 C75 C78 -170(2)
C49 C48 C75 C78 29(3)
C47 C48 C75 C77 37(3)
C49 C48 C75 C77 -124(2)
C47 C48 C75 C76 -67(3)
C49 C48 C75 C76 132(2)
C50 C62 Si9 C81 -159.5(13)
Si10 C62 Si9 C81 75.8(13)
C50 C62 Si9 C79 -36.5(18)
Si10 C62 Si9 C79 -161.1(16)
C50 C62 Si9 C80 83.9(12)
Si10 C62 Si9 C80 -40.8(11)
C85 C86 C87 C88 -12(6)
C86 C87 C88 C89 163(4)
C87 C88 C89 C90 128(5)
